data_9007842
loop_
_publ_author_name
'Madariaga, G.'
'Breczewski, T.'

_publ_section_title
;
 Structure and phase transition of K3Na(CrO4)2
;
_journal_name_full 'Acta Crystallographica, Section C'
_journal_page_first 2019
_journal_page_last 2021
_journal_paper_doi 10.1107/S0108270190003572
_journal_volume 46
_journal_year 1990
_chemical_formula_structural K3Na(CrO4)2
_chemical_formula_sum 'Cr2 K3 Na O8'
_space_group_IT_number 164
_symmetry_space_group_name_Hall '-P 3 2"'
_symmetry_space_group_name_H-M 'P -3 m 1'
_cell_angle_alpha 90
_cell_angle_beta 90
_cell_angle_gamma 120
_cell_length_a 5.8580
_cell_length_b 5.8580
_cell_length_c 7.523
_cell_formula_units_Z 1
_cell_volume 223.574
_database_code_amcsd 0010204
_exptl_crystal_density_diffrn 2.765
_cod_original_formula_sum 'O8 Cr2 K3 Na'
_cod_database_code 9007842
_amcsd_formula_title K3Na(CrO4)2

loop_
_space_group_symop_operation_xyz
x,y,z
-y,-x,z
y,-x+y,-z
-x,-x+y,-z
-x+y,-x,z
-x+y,y,z
-x,-y,-z
y,x,-z
-y,x-y,z
x,x-y,z
x-y,x,-z
x-y,-y,-z

loop_
_atom_site_label
_atom_site_fract_x
_atom_site_fract_y
_atom_site_fract_z
_atom_site_U_iso_or_equiv
O2 -0.81880 0.81880 0.30250 0.02880
O1 0.33333 0.66667 0.01140 0.03850
Cr 0.33333 0.66667 0.22657 0.00825
K1 0.33333 0.66667 0.66767 0.01571
Na 0.00000 0.00000 0.50000 0.01170
K2 0.00000 0.00000 0.00000 0.03250

loop_
_cod_related_entry_id
_cod_related_entry_database
_cod_related_entry_code
1 AMCSD 0010204
